data_2310798
loop_
_publ_author_name
'Christofferson, G.D.'
'McCullough, J.D.'

_publ_section_title
;
 The crystal structure of antimony(III) sulfobromide, Sb S Br
;
_journal_name_full 'Acta Crystallographica (1,1948-23,1967)'
_journal_page_first 14
_journal_page_last 16
_journal_volume 12
_journal_year 1959
_chemical_formula_sum 'Br S Sb'
_chemical_name_systematic 'Sb S Br'
_space_group_IT_number 62
_symmetry_space_group_name_Hall '-P 2c 2n'
_symmetry_space_group_name_H-M 'P n a m'
_cell_angle_alpha 90
_cell_angle_beta 90
_cell_angle_gamma 90
_cell_formula_units_Z 4
_cell_length_a 8.26
_cell_length_b 9.79
_cell_length_c 3.97
_cell_volume 321.036
_citation_journal_id_ASTM ACCRA9
_cod_data_source_file Christofferson_ACCRA9_1959_1355.cif
_cod_data_source_block Br1S1Sb1
_cod_original_cell_volume 321.0356
_cod_original_sg_symbol_Hall '-P 2ac 2n (-x,z,y)'
_cod_original_formula_sum 'Br1 S1 Sb1'
_cod_database_code 2310798

loop_
_symmetry_equiv_pos_as_xyz
x,y,z
-x+1/2,y+1/2,-z
x+1/2,-y+1/2,-z+1/2
-x,-y,z+1/2
-x,-y,-z
x-1/2,-y-1/2,z
-x-1/2,y-1/2,z-1/2
x,y,-z-1/2

loop_
_atom_site_label
_atom_site_type_symbol
_atom_site_fract_x
_atom_site_fract_y
_atom_site_fract_z
_atom_site_occupancy
_atom_site_U_iso_or_equiv
Sb1 Sb+3 0.1205 0.1326 0.25 1 0.0
Br1 Br-1 0.5133 0.8227 0.25 1 0.0
S1 S-2 0.8376 0.0456 0.25 1 0.0
